data_7040402
loop_
_publ_author_name
'Anti\~nolo, Antonio'
'Carrillo-Hermosilla, Fernando'
'Fern\'andez-Gal\'an, Rafael'
'Montero-Rama, Mar\'ia Pilar'
'Ramos, Alberto'
'Villase\~nor, Elena'
'Rojas, Rene S.'
'Rodr\'iguez-Di\'eguez, Antonio'

_publ_section_title
;
 Dialkylboron guanidinates: syntheses, structures and carbodiimide
 de-insertion reactions.
;
_journal_issue 39
_journal_name_full 'Dalton transactions (Cambridge, England : 2003)'
_journal_page_first 15350
_journal_paper_doi 10.1039/c6dt02913b
_journal_volume 45
_journal_year 2016
_chemical_formula_sum 'C21 H42 B N3'
_chemical_formula_weight 347.38
_chemical_name_systematic
;
 ?
;
_space_group_crystal_system triclinic
_space_group_IT_number 2
_space_group_name_Hall '-P 1'
_space_group_name_H-M_alt 'P -1'
_symmetry_space_group_name_Hall '-P 1'
_symmetry_space_group_name_H-M 'P -1'
_atom_sites_solution_hydrogens mixed
_audit_creation_method SHELXL-2014
_audit_update_record
;
2016-05-13 deposited with the CCDC.
2016-08-22 downloaded from the CCDC.
;
_cell_angle_alpha 80.504(2)
_cell_angle_beta 81.237(2)
_cell_angle_gamma 62.372(2)
_cell_formula_units_Z 2
_cell_length_a 9.6721(4)
_cell_length_b 9.9545(4)
_cell_length_c 12.9081(5)
_cell_measurement_reflns_used 19774
_cell_measurement_temperature 100(2)
_cell_measurement_theta_max 23.36
_cell_measurement_theta_min 2.39
_cell_volume 1081.91(8)
_computing_cell_refinement 'Bruker Apex II'
_computing_data_collection 'Bruker ApexII'
_computing_data_reduction 'Bruker Apex II'
_computing_structure_refinement 'SHELXL-2014 (Sheldrick, 2014)'
_computing_structure_solution 'SHELXL-2014 (Sheldrick, 2014)'
_diffrn_ambient_temperature 100(2)
_diffrn_measured_fraction_theta_full 0.807
_diffrn_measured_fraction_theta_max 0.999
_diffrn_measurement_device_type 'Bruker D8 Venture'
_diffrn_measurement_method 'Phi and Omega Scans'
_diffrn_radiation_type MoK\a
_diffrn_radiation_wavelength 0.71069
_diffrn_reflns_av_R_equivalents 0.0299
_diffrn_reflns_av_unetI/netI 0.0126
_diffrn_reflns_Laue_measured_fraction_full 0.807
_diffrn_reflns_Laue_measured_fraction_max 0.999
_diffrn_reflns_limit_h_max 10
_diffrn_reflns_limit_h_min -10
_diffrn_reflns_limit_k_max 11
_diffrn_reflns_limit_k_min -11
_diffrn_reflns_limit_l_max 14
_diffrn_reflns_limit_l_min -14
_diffrn_reflns_number 32013
_diffrn_reflns_point_group_measured_fraction_full 0.807
_diffrn_reflns_point_group_measured_fraction_max 0.999
_diffrn_reflns_theta_full 25.240
_diffrn_reflns_theta_max 23.357
_diffrn_reflns_theta_min 2.323
_diffrn_source 'fine-focus sealed tube'
_exptl_absorpt_coefficient_mu 0.062
_exptl_absorpt_correction_T_max 0.862
_exptl_absorpt_correction_T_min 0.827
_exptl_absorpt_correction_type empirical
_exptl_absorpt_process_details 'Bruker SADABS (Bruker, 1999)'
_exptl_crystal_colour white
_exptl_crystal_density_diffrn 1.066
_exptl_crystal_description Prismatic
_exptl_crystal_F_000 388
_exptl_crystal_size_max 0.16
_exptl_crystal_size_mid 0.12
_exptl_crystal_size_min 0.12
_refine_diff_density_max 0.186
_refine_diff_density_min -0.250
_refine_diff_density_rms 0.041
_refine_ls_extinction_method none
_refine_ls_goodness_of_fit_ref 1.116
_refine_ls_hydrogen_treatment constr
_refine_ls_matrix_type full
_refine_ls_number_parameters 232
_refine_ls_number_reflns 3156
_refine_ls_number_restraints 0
_refine_ls_restrained_S_all 1.116
_refine_ls_R_factor_all 0.0398
_refine_ls_R_factor_gt 0.0359
_refine_ls_shift/su_max 0.000
_refine_ls_shift/su_mean 0.000
_refine_ls_structure_factor_coef Fsqd
_refine_ls_weighting_details 'w=1/[\s^2^(Fo^2^)+(0.0468P)^2^+0.4751P] where P=(Fo^2^+2Fc^2^)/3'
_refine_ls_weighting_scheme calc
_refine_ls_wR_factor_gt 0.0994
_refine_ls_wR_factor_ref 0.1025
_reflns_Friedel_coverage 0.000
_reflns_number_gt 2862
_reflns_number_total 3156
_reflns_threshold_expression 'I > 2\s(I)'
_cod_data_source_file c6dt02913b2.cif
_cod_data_source_block 3
_cod_depositor_comments
;
The following automatic conversions were performed:

'_exptl_absorpt_correction_type' value 'Empirical' changed to
'empirical' according to
/usr/data/users/saulius/crontab/automatic-downloads/rss-feeds/RSC/lib/dictionaries/cif_core.dic
dictionary named 'cif_core.dic' version 2.4.2 from 2011-04-26.

Automatic conversion script
Id: cif_fix_values 4268 2015-11-12 08:31:59Z antanas 

 Adding full bibliography for 7040401--7040404.cif.
;
_cod_database_code 7040402
_shelx_space_group_comment
;
The symmetry employed for this shelxl refinement is uniquely defined
by the following loop, which should always be used as a source of
symmetry information in preference to the above space-group names.
They are only intended as comments.
;
_shelxl_version_number 2014-3

loop_
_space_group_symop_operation_xyz
'x, y, z'
'-x, -y, -z'

loop_
_atom_site_label
_atom_site_type_symbol
_atom_site_fract_x
_atom_site_fract_y
_atom_site_fract_z
_atom_site_U_iso_or_equiv
_atom_site_adp_type
_atom_site_occupancy
_atom_site_site_symmetry_order
_atom_site_calc_flag
_atom_site_refinement_flags_posn
_atom_site_refinement_flags_adp
B1 B 0.23423(18) 0.23146(17) 0.76122(12) 0.0145(3) Uani 1 1 d . .
N1 N 0.42075(13) 0.13926(13) 0.78098(9) 0.0150(3) Uani 1 1 d . .
N2 N 0.27677(13) 0.06487(12) 0.72848(9) 0.0143(3) Uani 1 1 d . .
N3 N 0.53900(14) -0.13192(13) 0.76350(9) 0.0210(3) Uani 1 1 d . .
C1 C 0.42147(15) 0.01474(15) 0.75567(10) 0.0148(3) Uani 1 1 d . .
C2 C 0.53777(16) 0.14443(17) 0.83761(11) 0.0190(3) Uani 1 1 d . .
H2 H 0.6093 0.0396 0.8628 0.023 Uiso 1 1 calc R U
C3 C 0.63340(18) 0.2135(2) 0.76477(13) 0.0282(4) Uani 1 1 d . .
H3A H 0.6800 0.1571 0.7047 0.042 Uiso 1 1 d R U
H3B H 0.7142 0.2097 0.8018 0.042 Uiso 1 1 d R U
H3C H 0.5655 0.3176 0.7417 0.042 Uiso 1 1 d R U
C4 C 0.46433(17) 0.23421(18) 0.93271(12) 0.0254(4) Uani 1 1 d . .
H4A H 0.3927 0.3370 0.9095 0.038 Uiso 1 1 d R U
H4B H 0.5448 0.2349 0.9676 0.038 Uiso 1 1 d R U
H4C H 0.4090 0.1876 0.9808 0.038 Uiso 1 1 d R U
C5 C 0.22280(16) -0.00828(16) 0.66558(11) 0.0170(3) Uani 1 1 d . .
H5 H 0.2208 -0.0982 0.7088 0.020 Uiso 1 1 calc R U
C6 C 0.05750(18) 0.09976(19) 0.63843(14) 0.0306(4) Uani 1 1 d . .
H6A H -0.0101 0.1254 0.7022 0.046 Uiso 1 1 d R U
H6B H 0.0221 0.0514 0.5974 0.046 Uiso 1 1 d R U
H6C H 0.0555 0.1909 0.5985 0.046 Uiso 1 1 d R U
C7 C 0.32939(18) -0.06094(18) 0.56569(12) 0.0238(3) Uani 1 1 d . .
H7A H 0.3265 0.0261 0.5194 0.036 Uiso 1 1 d R U
H7B H 0.2938 -0.1160 0.5312 0.036 Uiso 1 1 d R U
H7C H 0.4348 -0.1262 0.5834 0.036 Uiso 1 1 d R U
C8 C 0.50092(19) -0.25896(17) 0.78977(12) 0.0260(4) Uani 1 1 d . .
H8A H 0.4010 -0.2261 0.8300 0.039 Uiso 1 1 d R U
H8B H 0.5795 -0.3404 0.8305 0.039 Uiso 1 1 d R U
H8C H 0.4966 -0.2942 0.7260 0.039 Uiso 1 1 d R U
C9 C 0.69859(17) -0.16931(18) 0.72113(12) 0.0261(4) Uani 1 1 d . .
H9A H 0.7232 -0.2236 0.6607 0.039 Uiso 1 1 d R U
H9B H 0.7692 -0.2318 0.7737 0.039 Uiso 1 1 d R U
H9C H 0.7090 -0.0770 0.7007 0.039 Uiso 1 1 d R U
C10 C 0.12169(15) 0.26816(15) 0.87043(10) 0.0143(3) Uani 1 1 d . .
H10 H 0.1466 0.3350 0.9038 0.017 Uiso 1 1 calc R U
C11 C 0.14829(16) 0.12801(16) 0.95035(11) 0.0187(3) Uani 1 1 d . .
H11A H 0.1197 0.0612 0.9215 0.022 Uiso 1 1 calc R U
H11B H 0.2587 0.0724 0.9617 0.022 Uiso 1 1 calc R U
C12 C 0.05315(17) 0.17051(18) 1.05592(12) 0.0242(4) Uani 1 1 d . .
H12A H 0.0714 0.0784 1.1031 0.029 Uiso 1 1 calc R U
H12B H 0.0872 0.2307 1.0878 0.029 Uiso 1 1 calc R U
C13 C -0.12116(17) 0.26139(17) 1.04142(12) 0.0227(3) Uani 1 1 d . .
H13A H -0.1583 0.1961 1.0194 0.027 Uiso 1 1 calc R U
H13B H -0.1780 0.2954 1.1083 0.027 Uiso 1 1 calc R U
C14 C -0.15405(17) 0.39903(16) 0.95969(12) 0.0206(3) Uani 1 1 d . .
H14A H -0.1324 0.4720 0.9868 0.025 Uiso 1 1 calc R U
H14B H -0.2640 0.4480 0.9471 0.025 Uiso 1 1 calc R U
C15 C -0.05441(16) 0.35428(16) 0.85568(11) 0.0173(3) Uani 1 1 d . .
H15A H -0.0748 0.4456 0.8071 0.021 Uiso 1 1 calc R U
H15B H -0.0845 0.2904 0.8247 0.021 Uiso 1 1 calc R U
C16 C 0.19272(15) 0.37091(15) 0.66853(11) 0.0145(3) Uani 1 1 d . .
H16 H 0.0893 0.3960 0.6480 0.017 Uiso 1 1 calc R U
C17 C 0.17973(17) 0.51488(16) 0.70755(11) 0.0179(3) Uani 1 1 d . .
H17A H 0.1010 0.5427 0.7670 0.021 Uiso 1 1 calc R U
H17B H 0.2791 0.4921 0.7320 0.021 Uiso 1 1 calc R U
C18 C 0.13640(17) 0.64970(16) 0.62244(12) 0.0213(3) Uani 1 1 d . .
H18A H 0.1343 0.7356 0.6501 0.026 Uiso 1 1 calc R U
H18B H 0.0325 0.6794 0.6026 0.026 Uiso 1 1 calc R U
C19 C 0.25331(17) 0.60994(16) 0.52540(12) 0.0210(3) Uani 1 1 d . .
H19A H 0.2203 0.6958 0.4711 0.025 Uiso 1 1 calc R U
H19B H 0.3555 0.5894 0.5436 0.025 Uiso 1 1 calc R U
C20 C 0.26467(18) 0.47078(17) 0.48351(11) 0.0213(3) Uani 1 1 d . .
H20A H 0.3441 0.4434 0.4245 0.026 Uiso 1 1 calc R U
H20B H 0.1653 0.4952 0.4583 0.026 Uiso 1 1 calc R U
C21 C 0.30618(17) 0.33579(16) 0.56865(11) 0.0186(3) Uani 1 1 d . .
H21A H 0.4111 0.3043 0.5874 0.022 Uiso 1 1 calc R U
H21B H 0.3068 0.2511 0.5403 0.022 Uiso 1 1 calc R U

loop_
_atom_site_aniso_label
_atom_site_aniso_U_11
_atom_site_aniso_U_22
_atom_site_aniso_U_33
_atom_site_aniso_U_23
_atom_site_aniso_U_13
_atom_site_aniso_U_12
B1 0.0110(8) 0.0144(8) 0.0194(8) -0.0042(7) -0.0027(6) -0.0056(6)
N1 0.0115(6) 0.0166(6) 0.0156(6) -0.0031(5) -0.0008(5) -0.0049(5)
N2 0.0132(6) 0.0123(6) 0.0162(6) -0.0037(5) -0.0005(5) -0.0041(5)
N3 0.0149(6) 0.0158(6) 0.0243(7) -0.0022(5) 0.0010(5) -0.0008(5)
C1 0.0130(7) 0.0151(7) 0.0124(7) -0.0014(5) 0.0021(5) -0.0040(6)
C2 0.0121(7) 0.0237(8) 0.0197(7) -0.0034(6) -0.0036(6) -0.0058(6)
C3 0.0205(8) 0.0407(10) 0.0302(9) -0.0072(7) -0.0023(7) -0.0183(7)
C4 0.0196(8) 0.0347(9) 0.0253(8) -0.0100(7) -0.0038(6) -0.0124(7)
C5 0.0189(7) 0.0151(7) 0.0194(7) -0.0042(6) -0.0009(6) -0.0092(6)
C6 0.0226(8) 0.0307(9) 0.0423(10) -0.0172(8) -0.0083(7) -0.0093(7)
C7 0.0296(9) 0.0242(8) 0.0211(8) -0.0080(6) 0.0006(6) -0.0139(7)
C8 0.0299(9) 0.0156(8) 0.0249(8) 0.0007(6) -0.0030(7) -0.0046(7)
C9 0.0147(8) 0.0275(8) 0.0277(8) -0.0109(7) -0.0022(6) 0.0001(6)
C10 0.0142(7) 0.0128(7) 0.0166(7) -0.0032(6) -0.0022(6) -0.0060(6)
C11 0.0145(7) 0.0183(7) 0.0196(8) -0.0005(6) -0.0019(6) -0.0049(6)
C12 0.0230(8) 0.0277(8) 0.0184(8) 0.0020(6) -0.0012(6) -0.0101(7)
C13 0.0206(8) 0.0260(8) 0.0198(8) -0.0048(6) 0.0053(6) -0.0104(7)
C14 0.0148(7) 0.0191(8) 0.0261(8) -0.0064(6) 0.0030(6) -0.0062(6)
C15 0.0151(7) 0.0153(7) 0.0191(7) -0.0010(6) -0.0006(6) -0.0054(6)
C16 0.0118(7) 0.0147(7) 0.0176(7) -0.0042(6) -0.0005(6) -0.0059(6)
C17 0.0179(7) 0.0168(7) 0.0188(7) -0.0046(6) 0.0014(6) -0.0077(6)
C18 0.0207(8) 0.0150(7) 0.0282(8) -0.0037(6) 0.0007(6) -0.0083(6)
C19 0.0203(8) 0.0181(8) 0.0240(8) 0.0024(6) -0.0015(6) -0.0096(6)
C20 0.0225(8) 0.0228(8) 0.0182(8) -0.0021(6) 0.0013(6) -0.0107(7)
C21 0.0206(8) 0.0156(7) 0.0182(7) -0.0042(6) 0.0008(6) -0.0070(6)

loop_
_atom_type_symbol
_atom_type_description
_atom_type_scat_dispersion_real
_atom_type_scat_dispersion_imag
_atom_type_scat_source
C C 0.0033 0.0016 'International Tables Vol C Tables 4.2.6.8 and 6.1.1.4'
H H 0.0000 0.0000 'International Tables Vol C Tables 4.2.6.8 and 6.1.1.4'
B B 0.0013 0.0007 'International Tables Vol C Tables 4.2.6.8 and 6.1.1.4'
N N 0.0061 0.0033 'International Tables Vol C Tables 4.2.6.8 and 6.1.1.4'

loop_
_geom_angle_atom_site_label_1
_geom_angle_atom_site_label_2
_geom_angle_atom_site_label_3
_geom_angle
C16 B1 C10 115.99(11)
C16 B1 N2 117.39(11)
C10 B1 N2 112.14(11)
C16 B1 N1 114.01(11)
C10 B1 N1 112.59(11)
N2 B1 N1 79.45(9)
C16 B1 C1 126.28(11)
C10 B1 C1 117.68(10)
N2 B1 C1 39.82(7)
N1 B1 C1 39.71(6)
C1 N1 C2 126.39(11)
C1 N1 B1 88.28(10)
C2 N1 B1 141.61(11)
C1 N2 C5 127.29(11)
C1 N2 B1 88.78(10)
C5 N2 B1 141.24(11)
C1 N3 C9 122.12(12)
C1 N3 C8 120.02(12)
C9 N3 C8 116.02(12)
N1 C1 N2 103.27(11)
N1 C1 N3 128.21(13)
N2 C1 N3 128.35(13)
N1 C1 B1 52.00(8)
N2 C1 B1 51.39(8)
N3 C1 B1 173.49(11)
N1 C2 C4 112.24(11)
N1 C2 C3 110.86(12)
C4 C2 C3 109.25(13)
N2 C5 C6 109.52(11)
N2 C5 C7 112.99(11)
C6 C5 C7 110.25(12)
C11 C10 C15 107.58(11)
C11 C10 B1 114.54(11)
C15 C10 B1 114.39(11)
C12 C11 C10 112.40(12)
C13 C12 C11 110.88(12)
C14 C13 C12 111.49(12)
C13 C14 C15 111.77(11)
C14 C15 C10 112.23(11)
C21 C16 C17 108.85(11)
C21 C16 B1 114.89(11)
C17 C16 B1 111.57(11)
C18 C17 C16 112.74(11)
C17 C18 C19 111.16(12)
C20 C19 C18 110.49(12)
C19 C20 C21 111.23(12)
C20 C21 C16 113.41(11)

loop_
_geom_bond_atom_site_label_1
_geom_bond_atom_site_label_2
_geom_bond_distance
B1 C16 1.613(2)
B1 C10 1.625(2)
B1 N2 1.6259(18)
B1 N1 1.6400(18)
B1 C1 2.080(2)
N1 C1 1.3296(18)
N1 C2 1.4618(18)
N2 C1 1.3324(18)
N2 C5 1.4623(18)
N3 C1 1.3715(18)
N3 C9 1.4482(19)
N3 C8 1.4500(19)
C2 C4 1.522(2)
C2 C3 1.524(2)
C5 C6 1.512(2)
C5 C7 1.522(2)
C10 C11 1.5329(19)
C10 C15 1.5372(19)
C11 C12 1.526(2)
C12 C13 1.524(2)
C13 C14 1.521(2)
C14 C15 1.528(2)
C16 C21 1.5331(19)
C16 C17 1.5413(19)
C17 C18 1.522(2)
C18 C19 1.523(2)
C19 C20 1.520(2)
C20 C21 1.524(2)
